data_1556663
loop_
_publ_author_name
'Tuchler, M.'
'Rambock, M.'
'Glanzer, S.'
'Zangger, K.'
'Belaj, F.'
'Mosch-Zanetti, N.C.'

_publ_section_title
;
 Mono- and Hexanuclear Zinc Halide Complexes with Soft Thiopyridazine
 Based Scorpionate Ligands
;
_journal_name_full Inorganics
_journal_page_first 24
_journal_paper_doi 10.3390/inorganics7020024
_journal_volume 7
_journal_year 2019
_chemical_compound_source 'synthetical product'
_chemical_formula_moiety 'C36 H54 B Br N8 S4 Zn'
_chemical_formula_sum 'C36 H54 B Br N8 S4 Zn'
_chemical_formula_weight 883.20
_chemical_name_common
; bromo-(6-tert-butyl-4-methyl-3(2H)-pyridazine-thionato-S)-[hydri-
do-tris(6-tert-butyl-4-methyl-3(2H)-pyridazine-thionato-H,S,S')-borate]-zinc
;
_chemical_name_systematic
; bromo-(6-tert-butyl-4-methyl-3(2H)-pyridazine-thionato-S)-[hydri-
do-tris(6-tert-butyl-4-methyl-3(2H)-pyridazine-thionato-H,S,S')-borate]-zinc
;
_space_group_crystal_system orthorhombic
_space_group_IT_number 19
_space_group_name_Hall 'P 2ac 2ab'
_space_group_name_H-M_alt 'P 21 21 21'
_atom_sites_solution_hydrogens mixed
_atom_sites_solution_primary direct
_atom_sites_solution_secondary difmap
_cell_angle_alpha 90
_cell_angle_beta 90
_cell_angle_gamma 90
_cell_formula_units_Z 8
_cell_length_a 16.6456(19)
_cell_length_b 16.9851(19)
_cell_length_c 34.357(4)
_cell_measurement_reflns_used 9890
_cell_measurement_temperature 100(2)
_cell_measurement_theta_max 21.32
_cell_measurement_theta_min 2.40
_cell_volume 9713.7(19)
_computing_cell_refinement 'Bruker SAINT'
_computing_data_collection 'Bruker APEX2'
_computing_data_reduction 'Bruker SAINT'
_computing_molecular_graphics 'modified ORTEP (Johnson, 1965)'
_computing_publication_material 'SHELXL-2014/6 (Sheldrick, 2015)'
_computing_structure_refinement 'SHELXL-2014/6 (Sheldrick, 2015)'
_computing_structure_solution 'SHELXS-97 (Sheldrick, 2008)'
_diffrn_ambient_temperature 100(2)
_diffrn_measured_fraction_theta_full 0.999
_diffrn_measured_fraction_theta_max 0.999
_diffrn_measurement_device_type 'Bruker APEX-II CCD'
_diffrn_measurement_method '\f and \w scans'
_diffrn_radiation_monochromator 'multilayer monochromator'
_diffrn_radiation_source 'Incoatec microfocus sealed tube'
_diffrn_radiation_type MoK\a
_diffrn_radiation_wavelength 0.71073
_diffrn_reflns_av_R_equivalents 0.0711
_diffrn_reflns_av_unetI/netI 0.0946
_diffrn_reflns_Laue_measured_fraction_full 0.999
_diffrn_reflns_Laue_measured_fraction_max 0.999
_diffrn_reflns_limit_h_max 16
_diffrn_reflns_limit_h_min -19
_diffrn_reflns_limit_k_max 20
_diffrn_reflns_limit_k_min -20
_diffrn_reflns_limit_l_max 40
_diffrn_reflns_limit_l_min -40
_diffrn_reflns_number 65878
_diffrn_reflns_point_group_measured_fraction_full 0.999
_diffrn_reflns_point_group_measured_fraction_max 0.999
_diffrn_reflns_theta_full 25.00
_diffrn_reflns_theta_max 25.00
_diffrn_reflns_theta_min 2.08
_exptl_absorpt_coefficient_mu 1.532
_exptl_absorpt_correction_T_max 1.000
_exptl_absorpt_correction_T_min 0.790
_exptl_absorpt_correction_type multi-scan
_exptl_absorpt_process_details 'Bruker (2001). SADABS. Bruker AXS Inc., Madison, Wisconsin, USA.'
_exptl_crystal_colour yellow
_exptl_crystal_density_diffrn 1.208
_exptl_crystal_description needle
_exptl_crystal_F_000 3680
_exptl_crystal_size_max 0.190
_exptl_crystal_size_mid 0.170
_exptl_crystal_size_min 0.140
_refine_diff_density_max 0.662
_refine_diff_density_min -0.577
_refine_diff_density_rms 0.080
_refine_ls_abs_structure_details
;
 Refined as an inversion twin.
;
_refine_ls_abs_structure_Flack 0.078(11)
_refine_ls_extinction_method none
_refine_ls_goodness_of_fit_ref 1.014
_refine_ls_hydrogen_treatment refU
_refine_ls_matrix_type full
_refine_ls_number_parameters 961
_refine_ls_number_reflns 16976
_refine_ls_number_restraints 2
_refine_ls_restrained_S_all 1.014
_refine_ls_R_factor_all 0.0975
_refine_ls_R_factor_gt 0.0526
_refine_ls_shift/su_max 0.001
_refine_ls_shift/su_mean 0.000
_refine_ls_structure_factor_coef Fsqd
_refine_ls_weighting_details 'w=1/[\s^2^(Fo^2^)+(0.0626P)^2^] where P=(Fo^2^+2Fc^2^)/3'
_refine_ls_weighting_scheme calc
_refine_ls_wR_factor_gt 0.1160
_refine_ls_wR_factor_ref 0.1315
_reflns_Friedel_coverage 0.834
_reflns_Friedel_fraction_full 1.000
_reflns_Friedel_fraction_max 1.000
_reflns_number_gt 11043
_reflns_number_total 16976
_reflns_threshold_expression 'I > 2\s(I)'
_cod_data_source_file Inorganics-2019-7-24.cif
_cod_data_source_block MR55B
_cod_original_cell_volume 9713.6(19)
_cod_database_code 1556663
_shelx_space_group_comment
;
The symmetry employed for this shelxl refinement is uniquely defined
by the following loop, which should always be used as a source of
symmetry information in preference to the above space-group names.
They are only intended as comments.
;
_shelx_estimated_absorpt_t_min 0.760
_shelx_estimated_absorpt_t_max 0.814
_shelxl_version_number 2014/6

loop_
_space_group_symop_operation_xyz
'x, y, z'
'-x+1/2, -y, z+1/2'
'-x, y+1/2, -z+1/2'
'x+1/2, -y+1/2, -z'

loop_
_atom_site_label
_atom_site_type_symbol
_atom_site_fract_x
_atom_site_fract_y
_atom_site_fract_z
_atom_site_U_iso_or_equiv
_atom_site_adp_type
_atom_site_occupancy
_atom_site_site_symmetry_order
_atom_site_calc_flag
_atom_site_refinement_flags_posn
_atom_site_refinement_flags_adp
_atom_site_refinement_flags_occupancy
_atom_site_disorder_assembly
_atom_site_disorder_group
Zn1 Zn 0.29613(6) 0.66838(6) 0.47233(3) 0.0408(3) Uani 1 1 d . . . . .
Br1 Br 0.29214(6) 0.81110(5) 0.47299(3) 0.0566(3) Uani 1 1 d . . . . .
B1 B 0.3615(6) 0.5033(6) 0.4948(3) 0.036(2) Uani 1 1 d . . . . .
H1 H 0.312(3) 0.525(3) 0.4734(16) 0.006(14) Uiso 1 1 d . . . . .
S1 S 0.41214(15) 0.64236(15) 0.43625(6) 0.0487(6) Uani 1 1 d . . . . .
N11 N 0.4880(4) 0.5207(4) 0.52783(19) 0.0414(17) Uani 1 1 d . . . . .
N12 N 0.4444(4) 0.5482(4) 0.49742(17) 0.0362(17) Uani 1 1 d . . . . .
C13 C 0.4721(5) 0.6008(5) 0.4711(2) 0.041(2) Uani 1 1 d . . . . .
C14 C 0.5549(6) 0.6214(6) 0.4721(2) 0.051(2) Uani 1 1 d . . . . .
C15 C 0.5989(6) 0.5938(6) 0.5035(3) 0.057(3) Uani 1 1 d . . . . .
H15 H 0.6536 0.6088 0.5064 0.073(16) Uiso 1 1 calc R U . . .
C16 C 0.5630(6) 0.5436(5) 0.5312(3) 0.049(2) Uani 1 1 d . . . . .
C11 C 0.5909(6) 0.6778(6) 0.4430(3) 0.063(3) Uani 1 1 d . . . . .
H111 H 0.6451 0.6926 0.4514 0.09(2) Uiso 1 1 calc R U . . .
H112 H 0.5573 0.7250 0.4413 0.09(2) Uiso 1 1 calc R U . . .
H113 H 0.5937 0.6524 0.4175 0.09(2) Uiso 1 1 calc R U . . .
C10 C 0.6070(6) 0.5169(7) 0.5680(3) 0.063(3) Uani 1 1 d . . . . .
C17 C 0.5578(6) 0.4571(7) 0.5902(3) 0.081(4) Uani 1 1 d . . . . .
H171 H 0.5058 0.4802 0.5972 0.097(13) Uiso 1 1 calc R U . . .
H172 H 0.5491 0.4106 0.5738 0.097(13) Uiso 1 1 calc R U . . .
H173 H 0.5866 0.4416 0.6139 0.097(13) Uiso 1 1 calc R U . . .
C18 C 0.6877(6) 0.4822(7) 0.5569(3) 0.085(4) Uani 1 1 d . . . . .
H181 H 0.7190 0.5215 0.5425 0.097(13) Uiso 1 1 calc R U . . .
H182 H 0.7168 0.4668 0.5804 0.097(13) Uiso 1 1 calc R U . . .
H183 H 0.6793 0.4357 0.5404 0.097(13) Uiso 1 1 calc R U . . .
C19 C 0.6180(8) 0.5903(7) 0.5942(3) 0.084(4) Uani 1 1 d . . . . .
H191 H 0.6498 0.6299 0.5803 0.097(13) Uiso 1 1 calc R U . . .
H192 H 0.5653 0.6124 0.6007 0.097(13) Uiso 1 1 calc R U . . .
H193 H 0.6459 0.5752 0.6182 0.097(13) Uiso 1 1 calc R U . . .
S2 S 0.30214(15) 0.65336(13) 0.54032(6) 0.0423(5) Uani 1 1 d . . . . .
N21 N 0.3429(4) 0.4235(4) 0.55501(18) 0.0386(17) Uani 1 1 d . . . . .
N22 N 0.3334(4) 0.4968(4) 0.53942(18) 0.0418(19) Uani 1 1 d . . . . .
C23 C 0.3095(5) 0.5599(5) 0.5600(2) 0.0352(19) Uani 1 1 d . . . . .
C24 C 0.2940(5) 0.5502(5) 0.6008(2) 0.041(2) Uani 1 1 d . . . . .
C25 C 0.3024(6) 0.4765(5) 0.6162(2) 0.041(2) Uani 1 1 d . . . . .
H25 H 0.2918 0.4673 0.6429 0.073(16) Uiso 1 1 calc R U . . .
C26 C 0.3270(5) 0.4139(5) 0.5917(2) 0.042(2) Uani 1 1 d . . . . .
C21 C 0.2692(6) 0.6205(6) 0.6246(2) 0.057(3) Uani 1 1 d . . . . .
H211 H 0.2526 0.6032 0.6506 0.066(17) Uiso 1 1 calc R U . . .
H212 H 0.2243 0.6472 0.6118 0.066(17) Uiso 1 1 calc R U . . .
H213 H 0.3146 0.6569 0.6269 0.066(17) Uiso 1 1 calc R U . . .
C20 C 0.3335(6) 0.3307(5) 0.6080(2) 0.048(2) Uani 1 1 d . . . . .
C27 C 0.3564(7) 0.2719(5) 0.5766(3) 0.072(3) Uani 1 1 d . . . . .
H271 H 0.4078 0.2874 0.5649 0.091(12) Uiso 1 1 calc R U . . .
H272 H 0.3615 0.2194 0.5882 0.091(12) Uiso 1 1 calc R U . . .
H273 H 0.3147 0.2710 0.5565 0.091(12) Uiso 1 1 calc R U . . .
C28 C 0.3999(6) 0.3285(6) 0.6399(3) 0.063(3) Uani 1 1 d . . . . .
H281 H 0.4516 0.3433 0.6284 0.091(12) Uiso 1 1 calc R U . . .
H282 H 0.3863 0.3657 0.6607 0.091(12) Uiso 1 1 calc R U . . .
H283 H 0.4036 0.2753 0.6507 0.091(12) Uiso 1 1 calc R U . . .
C29 C 0.2555(6) 0.3082(6) 0.6261(3) 0.072(3) Uani 1 1 d . . . . .
H291 H 0.2414 0.3466 0.6463 0.091(12) Uiso 1 1 calc R U . . .
H292 H 0.2135 0.3075 0.6061 0.091(12) Uiso 1 1 calc R U . . .
H293 H 0.2603 0.2558 0.6378 0.091(12) Uiso 1 1 calc R U . . .
S3 S 0.22217(15) 0.38799(14) 0.48091(7) 0.0524(7) Uani 1 1 d . . . . .
N31 N 0.4562(4) 0.4081(5) 0.4676(2) 0.055(2) Uani 1 1 d . . . . .
N32 N 0.3787(4) 0.4192(4) 0.47788(17) 0.0354(17) Uani 1 1 d . . . . .
C33 C 0.3177(6) 0.3677(5) 0.4711(2) 0.044(2) Uani 1 1 d . . . . .
C34 C 0.3414(7) 0.2933(6) 0.4555(3) 0.054(3) Uani 1 1 d . . . . .
C35 C 0.4213(8) 0.2806(6) 0.4451(3) 0.070(3) Uani 1 1 d . . . . .
H35 H 0.4379 0.2316 0.4344 0.073(16) Uiso 1 1 calc R U . . .
C36 C 0.4764(6) 0.3411(7) 0.4509(3) 0.059(3) Uani 1 1 d . . . . .
C31 C 0.2796(7) 0.2297(6) 0.4493(3) 0.080(4) Uani 1 1 d . . . . .
H311 H 0.2457 0.2434 0.4269 0.083(19) Uiso 1 1 calc R U . . .
H312 H 0.2461 0.2248 0.4726 0.083(19) Uiso 1 1 calc R U . . .
H313 H 0.3067 0.1796 0.4442 0.083(19) Uiso 1 1 calc R U . . .
C30 C 0.5656(8) 0.3297(8) 0.4393(4) 0.092(4) Uani 1 1 d . . . . .
C37 C 0.6103(7) 0.4047(9) 0.4445(5) 0.121(6) Uani 1 1 d . . . . .
H371 H 0.5859 0.4457 0.4283 0.15(2) Uiso 1 1 calc R U . . .
H372 H 0.6080 0.4206 0.4719 0.15(2) Uiso 1 1 calc R U . . .
H373 H 0.6664 0.3972 0.4368 0.15(2) Uiso 1 1 calc R U . . .
C38 C 0.5994(9) 0.2654(11) 0.4630(4) 0.135(7) Uani 1 1 d . . . . .
H381 H 0.5682 0.2172 0.4587 0.15(2) Uiso 1 1 calc R U . . .
H382 H 0.6554 0.2564 0.4554 0.15(2) Uiso 1 1 calc R U . . .
H383 H 0.5970 0.2798 0.4906 0.15(2) Uiso 1 1 calc R U . . .
C39 C 0.5645(7) 0.3072(8) 0.3953(3) 0.095(4) Uani 1 1 d . . . . .
H391 H 0.5417 0.3507 0.3802 0.15(2) Uiso 1 1 calc R U . . .
H392 H 0.6194 0.2967 0.3865 0.15(2) Uiso 1 1 calc R U . . .
H393 H 0.5315 0.2599 0.3916 0.15(2) Uiso 1 1 calc R U . . .
S4 S 0.17617(15) 0.62856(16) 0.44098(6) 0.0536(7) Uani 1 1 d . . . . .
N41 N 0.1016(5) 0.5166(5) 0.53565(19) 0.049(2) Uani 1 1 d . . . . .
N42 N 0.1403(3) 0.5434(3) 0.50300(19) 0.046(2) Uani 1 1 d D . . . .
H42 H 0.1829(3) 0.5134(5) 0.4999(10) 0.05(2) Uiso 1 1 d D U . . .
C43 C 0.1173(6) 0.6041(5) 0.4807(2) 0.044(2) Uani 1 1 d . . . . .
C44 C 0.0465(6) 0.6455(5) 0.4913(3) 0.050(2) Uani 1 1 d . . . . .
C45 C 0.0063(6) 0.6161(5) 0.5234(3) 0.051(2) Uani 1 1 d . . . . .
H45 H -0.0436 0.6390 0.5306 0.073(16) Uiso 1 1 calc R U . . .
C46 C 0.0365(6) 0.5536(6) 0.5455(2) 0.045(2) Uani 1 1 d . . . . .
C41 C 0.0141(8) 0.7102(6) 0.4658(3) 0.077(4) Uani 1 1 d . . . . .
H411 H -0.0312 0.7358 0.4789 0.072(17) Uiso 1 1 calc R U . . .
H412 H -0.0040 0.6879 0.4410 0.072(17) Uiso 1 1 calc R U . . .
H413 H 0.0565 0.7490 0.4610 0.072(17) Uiso 1 1 calc R U . . .
C40 C -0.0047(6) 0.5232(6) 0.5816(2) 0.055(3) Uani 1 1 d . . . . .
C47 C 0.0269(9) 0.4393(8) 0.5931(3) 0.104(5) Uani 1 1 d . . . . .
H471 H 0.0851 0.4415 0.5973 0.143(18) Uiso 1 1 calc R U . . .
H472 H 0.0004 0.4220 0.6171 0.143(18) Uiso 1 1 calc R U . . .
H473 H 0.0150 0.4019 0.5721 0.143(18) Uiso 1 1 calc R U . . .
C48 C 0.0165(9) 0.5779(8) 0.6146(3) 0.115(5) Uani 1 1 d . . . . .
H481 H 0.0750 0.5802 0.6175 0.143(18) Uiso 1 1 calc R U . . .
H482 H -0.0042 0.6307 0.6091 0.143(18) Uiso 1 1 calc R U . . .
H483 H -0.0075 0.5583 0.6388 0.143(18) Uiso 1 1 calc R U . . .
C49 C -0.0931(7) 0.5169(9) 0.5755(4) 0.112(5) Uani 1 1 d . . . . .
H491 H -0.1184 0.4970 0.5993 0.143(18) Uiso 1 1 calc R U . . .
H492 H -0.1150 0.5689 0.5692 0.143(18) Uiso 1 1 calc R U . . .
H493 H -0.1039 0.4805 0.5540 0.143(18) Uiso 1 1 calc R U . . .
Zn2 Zn 0.07676(6) 0.56116(6) 0.72555(3) 0.0392(3) Uani 1 1 d . . . . .
Br2 Br -0.06884(6) 0.55342(6) 0.72852(3) 0.0555(3) Uani 1 1 d . . . . .
B2 B 0.2461(7) 0.6245(6) 0.7467(3) 0.039(3) Uani 1 1 d . . . . .
H2 H 0.220(3) 0.572(3) 0.7276(15) 0.008(15) Uiso 1 1 d . . . . .
S5 S 0.10169(15) 0.67455(13) 0.68875(6) 0.0449(6) Uani 1 1 d . . . . .
N51 N 0.2338(4) 0.7491(4) 0.77799(18) 0.0386(17) Uani 1 1 d . . . . .
N52 N 0.2032(5) 0.7066(4) 0.74770(17) 0.0381(17) Uani 1 1 d . . . . .
C53 C 0.1501(5) 0.7336(5) 0.7224(2) 0.040(2) Uani 1 1 d . . . . .
C54 C 0.1279(6) 0.8164(5) 0.7238(3) 0.050(2) Uani 1 1 d . . . . .
C55 C 0.1604(6) 0.8589(5) 0.7540(3) 0.056(3) Uani 1 1 d . . . . .
H55 H 0.1486 0.9134 0.7564 0.085(17) Uiso 1 1 calc R U . . .
C56 C 0.2100(6) 0.8229(5) 0.7808(2) 0.051(2) Uani 1 1 d . . . . .
C51 C 0.0749(7) 0.8516(5) 0.6940(2) 0.057(3) Uani 1 1 d . . . . .
H511 H 0.0695 0.9082 0.6988 0.053(14) Uiso 1 1 calc R U . . .
H512 H 0.0218 0.8268 0.6952 0.053(14) Uiso 1 1 calc R U . . .
H513 H 0.0981 0.8431 0.6681 0.053(14) Uiso 1 1 calc R U . . .
C50 C 0.2415(7) 0.8654(6) 0.8171(3) 0.061(3) Uani 1 1 d . . . . .
C57 C 0.3060(9) 0.8203(8) 0.8379(4) 0.126(6) Uani 1 1 d . . . . .
H571 H 0.2863 0.7674 0.8442 0.115(15) Uiso 1 1 calc R U . . .
H572 H 0.3535 0.8162 0.8212 0.115(15) Uiso 1 1 calc R U . . .
H573 H 0.3203 0.8479 0.8620 0.115(15) Uiso 1 1 calc R U . . .
C58 C 0.2701(8) 0.9472(7) 0.8070(4) 0.104(5) Uani 1 1 d . . . . .
H581 H 0.2272 0.9756 0.7934 0.115(15) Uiso 1 1 calc R U . . .
H582 H 0.2842 0.9754 0.8310 0.115(15) Uiso 1 1 calc R U . . .
H583 H 0.3174 0.9437 0.7902 0.115(15) Uiso 1 1 calc R U . . .
C59 C 0.1686(9) 0.8743(8) 0.8437(3) 0.103(5) Uani 1 1 d . . . . .
H591 H 0.1265 0.9037 0.8300 0.115(15) Uiso 1 1 calc R U . . .
H592 H 0.1483 0.8220 0.8507 0.115(15) Uiso 1 1 calc R U . . .
H593 H 0.1842 0.9027 0.8673 0.115(15) Uiso 1 1 calc R U . . .
S6 S 0.09541(13) 0.56703(14) 0.79322(6) 0.0427(6) Uani 1 1 d . . . . .
N61 N 0.3305(4) 0.6055(4) 0.80470(18) 0.0383(17) Uani 1 1 d . . . . .
N62 N 0.2558(4) 0.5969(4) 0.78980(17) 0.0369(17) Uani 1 1 d . . . . .
C63 C 0.1904(5) 0.5734(5) 0.8107(2) 0.039(2) Uani 1 1 d . . . . .
C64 C 0.2059(6) 0.5536(5) 0.8517(2) 0.044(2) Uani 1 1 d . . . . .
C65 C 0.2813(6) 0.5635(5) 0.8653(2) 0.045(2) Uani 1 1 d . . . . .
H65 H 0.2926 0.5531 0.8919 0.085(17) Uiso 1 1 calc R U . . .
C66 C 0.3430(5) 0.5888(5) 0.8407(2) 0.042(2) Uani 1 1 d . . . . .
C61 C 0.1367(6) 0.5264(6) 0.8762(2) 0.057(3) Uani 1 1 d . . . . .
H611 H 0.1568 0.5075 0.9014 0.077(19) Uiso 1 1 calc R U . . .
H612 H 0.1085 0.4835 0.8629 0.077(19) Uiso 1 1 calc R U . . .
H613 H 0.0995 0.5703 0.8805 0.077(19) Uiso 1 1 calc R U . . .
C60 C 0.4290(6) 0.5978(5) 0.8566(2) 0.049(2) Uani 1 1 d . . . . .
C67 C 0.4849(6) 0.6228(7) 0.8239(3) 0.076(3) Uani 1 1 d . . . . .
H671 H 0.4834 0.5834 0.8031 0.081(11) Uiso 1 1 calc R U . . .
H672 H 0.4676 0.6738 0.8136 0.081(11) Uiso 1 1 calc R U . . .
H673 H 0.5399 0.6272 0.8339 0.081(11) Uiso 1 1 calc R U . . .
C68 C 0.4317(6) 0.6592(6) 0.8887(2) 0.060(3) Uani 1 1 d . . . . .
H681 H 0.3957 0.6434 0.9099 0.081(11) Uiso 1 1 calc R U . . .
H682 H 0.4867 0.6636 0.8987 0.081(11) Uiso 1 1 calc R U . . .
H683 H 0.4144 0.7102 0.8783 0.081(11) Uiso 1 1 calc R U . . .
C69 C 0.4545(7) 0.5181(6) 0.8728(4) 0.081(4) Uani 1 1 d . . . . .
H691 H 0.4527 0.4786 0.8521 0.081(11) Uiso 1 1 calc R U . . .
H692 H 0.5093 0.5219 0.8831 0.081(11) Uiso 1 1 calc R U . . .
H693 H 0.4179 0.5027 0.8938 0.081(11) Uiso 1 1 calc R U . . .
S7 S 0.35600(16) 0.48171(14) 0.73211(7) 0.0503(6) Uani 1 1 d . . . . .
N71 N 0.3477(5) 0.7120(4) 0.7171(2) 0.049(2) Uani 1 1 d . . . . .
N72 N 0.3315(4) 0.6366(4) 0.72752(18) 0.0361(17) Uani 1 1 d . . . . .
C73 C 0.3810(6) 0.5756(5) 0.7209(2) 0.044(2) Uani 1 1 d . . . . .
C74 C 0.4578(6) 0.5917(6) 0.7041(2) 0.052(3) Uani 1 1 d . . . . .
C75 C 0.4749(7) 0.6660(7) 0.6945(3) 0.069(3) Uani 1 1 d . . . . .
H75 H 0.5258 0.6784 0.6836 0.085(17) Uiso 1 1 calc R U . . .
C76 C 0.4177(7) 0.7261(6) 0.7006(3) 0.064(3) Uani 1 1 d . . . . .
C71 C 0.5182(7) 0.5264(8) 0.7007(4) 0.090(4) Uani 1 1 d . . . . .
H711 H 0.5674 0.5466 0.6886 0.11(2) Uiso 1 1 calc R U . . .
H712 H 0.4960 0.4840 0.6846 0.11(2) Uiso 1 1 calc R U . . .
H713 H 0.5307 0.5060 0.7267 0.11(2) Uiso 1 1 calc R U . . .
C70 C 0.4337(9) 0.8120(6) 0.6885(3) 0.083(4) Uani 1 1 d . . . . .
C77 C 0.3622(9) 0.8626(6) 0.6950(4) 0.114(5) Uani 1 1 d . . . . .
H771 H 0.3744 0.9166 0.6870 0.111(15) Uiso 1 1 calc R U . . .
H772 H 0.3170 0.8426 0.6796 0.111(15) Uiso 1 1 calc R U . . .
H773 H 0.3479 0.8619 0.7226 0.111(15) Uiso 1 1 calc R U . . .
C78 C 0.5056(10) 0.8425(8) 0.7135(3) 0.114(5) Uani 1 1 d . . . . .
H781 H 0.5525 0.8088 0.7091 0.111(15) Uiso 1 1 calc R U . . .
H782 H 0.5184 0.8967 0.7060 0.111(15) Uiso 1 1 calc R U . . .
H783 H 0.4909 0.8410 0.7411 0.111(15) Uiso 1 1 calc R U . . .
C79 C 0.4554(9) 0.8134(7) 0.6445(3) 0.103(5) Uani 1 1 d . . . . .
H791 H 0.5026 0.7802 0.6399 0.111(15) Uiso 1 1 calc R U . . .
H792 H 0.4100 0.7934 0.6293 0.111(15) Uiso 1 1 calc R U . . .
H793 H 0.4673 0.8676 0.6365 0.111(15) Uiso 1 1 calc R U . . .
S8 S 0.11386(17) 0.44405(14) 0.69232(6) 0.0521(6) Uani 1 1 d . . . . .
N81 N 0.2207(5) 0.3634(4) 0.78749(19) 0.050(2) Uani 1 1 d . . . . .
N82 N 0.1946(3) 0.4036(3) 0.75535(18) 0.0432(18) Uani 1 1 d D . . . .
H82 H 0.2312(4) 0.4408(4) 0.7534(14) 0.05(2) Uiso 1 1 d D U . . .
C83 C 0.1369(5) 0.3826(5) 0.7305(2) 0.037(2) Uani 1 1 d . . . . .
C84 C 0.1018(5) 0.3079(5) 0.7366(2) 0.038(2) Uani 1 1 d . . . . .
C85 C 0.1266(5) 0.2669(5) 0.7684(2) 0.045(2) Uani 1 1 d . . . . .
H85 H 0.1034 0.2168 0.7734 0.085(17) Uiso 1 1 calc R U . . .
C86 C 0.1850(6) 0.2958(5) 0.7938(2) 0.042(2) Uani 1 1 d . . . . .
C81 C 0.0395(6) 0.2765(6) 0.7081(3) 0.065(3) Uani 1 1 d . . . . .
H811 H 0.0649 0.2673 0.6828 0.09(2) Uiso 1 1 calc R U . . .
H812 H -0.0039 0.3151 0.7052 0.09(2) Uiso 1 1 calc R U . . .
H813 H 0.0173 0.2270 0.7180 0.09(2) Uiso 1 1 calc R U . . .
C80 C 0.2132(7) 0.2520(6) 0.8299(2) 0.064(3) Uani 1 1 d . . . . .
C87 C 0.2659(9) 0.2984(6) 0.8548(3) 0.108(6) Uani 1 1 d . . . . .
H871 H 0.2819 0.2669 0.8775 0.122(16) Uiso 1 1 calc R U . . .
H872 H 0.3139 0.3139 0.8402 0.122(16) Uiso 1 1 calc R U . . .
H873 H 0.2374 0.3457 0.8636 0.122(16) Uiso 1 1 calc R U . . .
C88 C 0.1358(9) 0.2273(8) 0.8515(3) 0.103(5) Uani 1 1 d . . . . .
H881 H 0.1018 0.1963 0.8340 0.122(16) Uiso 1 1 calc R U . . .
H882 H 0.1500 0.1956 0.8744 0.122(16) Uiso 1 1 calc R U . . .
H883 H 0.1066 0.2744 0.8599 0.122(16) Uiso 1 1 calc R U . . .
C89 C 0.2535(9) 0.1747(6) 0.8162(4) 0.120(6) Uani 1 1 d . . . . .
H891 H 0.2161 0.1454 0.7996 0.122(16) Uiso 1 1 calc R U . . .
H892 H 0.3022 0.1872 0.8014 0.122(16) Uiso 1 1 calc R U . . .
H893 H 0.2677 0.1426 0.8389 0.122(16) Uiso 1 1 calc R U . . .

loop_
_atom_site_aniso_label
_atom_site_aniso_U_11
_atom_site_aniso_U_22
_atom_site_aniso_U_33
_atom_site_aniso_U_23
_atom_site_aniso_U_13
_atom_site_aniso_U_12
Zn1 0.0420(6) 0.0439(6) 0.0364(5) 0.0035(5) 0.0067(5) 0.0048(5)
Br1 0.0562(6) 0.0429(5) 0.0706(6) 0.0104(5) 0.0093(6) 0.0105(5)
B1 0.043(7) 0.034(6) 0.031(5) -0.002(4) -0.004(5) -0.002(5)
S1 0.0452(15) 0.0672(16) 0.0337(11) 0.0056(11) 0.0077(10) 0.0096(13)
N11 0.039(5) 0.043(4) 0.042(4) -0.004(3) -0.005(4) 0.004(4)
N12 0.038(4) 0.042(4) 0.028(3) -0.006(3) -0.001(3) 0.007(4)
C13 0.039(6) 0.048(5) 0.037(5) -0.002(4) 0.005(4) 0.003(4)
C14 0.048(6) 0.075(7) 0.031(5) 0.004(5) -0.001(5) -0.004(5)
C15 0.046(6) 0.067(7) 0.059(6) -0.004(5) -0.004(5) -0.016(6)
C16 0.048(6) 0.050(6) 0.049(5) 0.011(5) -0.013(5) -0.001(5)
C11 0.049(7) 0.078(7) 0.062(6) 0.017(6) 0.003(5) 0.001(6)
C10 0.041(6) 0.079(7) 0.068(7) 0.021(6) -0.020(5) -0.012(6)
C17 0.046(7) 0.114(10) 0.084(8) 0.052(7) -0.032(6) -0.019(7)
C18 0.054(8) 0.101(9) 0.099(9) 0.046(7) -0.028(7) -0.021(7)
C19 0.095(10) 0.101(9) 0.055(6) 0.017(6) -0.029(6) -0.019(8)
S2 0.0519(15) 0.0394(12) 0.0355(11) -0.0014(9) 0.0031(10) 0.0047(12)
N21 0.049(5) 0.030(4) 0.037(4) -0.002(3) -0.005(3) 0.004(4)
N22 0.052(5) 0.047(5) 0.026(3) -0.003(3) 0.004(3) -0.012(4)
C23 0.041(5) 0.037(5) 0.028(4) -0.009(4) -0.001(4) 0.000(4)
C24 0.035(5) 0.051(5) 0.036(4) -0.007(4) -0.011(4) 0.004(5)
C25 0.052(6) 0.044(5) 0.028(4) 0.002(4) 0.001(4) 0.000(5)
C26 0.051(6) 0.044(5) 0.030(5) 0.003(4) -0.017(4) -0.009(5)
C21 0.070(8) 0.066(6) 0.034(5) 0.003(5) 0.008(5) 0.018(6)
C20 0.059(6) 0.036(5) 0.049(5) 0.005(4) -0.007(5) -0.017(5)
C27 0.107(10) 0.036(6) 0.074(7) -0.013(5) -0.027(7) -0.003(6)
C28 0.067(7) 0.058(6) 0.063(6) 0.014(5) -0.014(5) -0.004(6)
C29 0.070(8) 0.055(7) 0.091(8) 0.022(6) -0.016(7) -0.011(6)
S3 0.0497(16) 0.0589(15) 0.0487(13) -0.0053(12) 0.0004(12) -0.0040(13)
N31 0.037(5) 0.072(6) 0.056(5) -0.024(4) 0.000(4) 0.012(4)
N32 0.038(4) 0.041(4) 0.027(3) -0.012(3) 0.000(3) 0.009(4)
C33 0.062(7) 0.040(5) 0.029(4) -0.006(4) 0.005(4) 0.008(5)
C34 0.060(7) 0.052(6) 0.049(5) -0.003(5) -0.007(5) 0.004(6)
C35 0.097(10) 0.056(7) 0.056(6) -0.024(5) -0.013(7) 0.035(7)
C36 0.040(6) 0.070(7) 0.068(6) -0.019(6) -0.007(5) 0.017(6)
C31 0.100(10) 0.060(7) 0.079(7) -0.036(6) 0.016(7) -0.004(7)
C30 0.069(9) 0.103(10) 0.104(9) -0.055(8) -0.012(7) 0.024(9)
C37 0.049(8) 0.143(13) 0.171(14) -0.087(12) 0.014(9) -0.018(9)
C38 0.105(12) 0.208(18) 0.093(9) -0.048(11) -0.046(8) 0.092(13)
C39 0.061(8) 0.132(11) 0.092(9) -0.038(8) 0.010(7) 0.030(8)
S4 0.0494(16) 0.0810(19) 0.0305(11) 0.0105(11) 0.0004(10) -0.0039(14)
N41 0.041(5) 0.072(5) 0.033(4) 0.011(4) 0.008(4) 0.004(4)
N42 0.042(5) 0.060(5) 0.036(4) -0.001(4) 0.002(3) 0.009(4)
C43 0.058(6) 0.042(5) 0.032(4) 0.008(4) -0.007(4) -0.013(5)
C44 0.053(6) 0.045(6) 0.052(5) -0.002(5) -0.004(5) 0.022(5)
C45 0.050(6) 0.047(5) 0.055(5) 0.011(5) -0.002(5) 0.012(5)
C46 0.044(6) 0.054(6) 0.036(4) -0.015(5) 0.005(4) 0.002(5)
C41 0.094(9) 0.053(6) 0.085(8) 0.027(6) 0.010(7) 0.022(7)
C40 0.048(6) 0.075(7) 0.040(5) 0.005(5) 0.007(5) 0.004(6)
C47 0.139(13) 0.108(10) 0.066(7) 0.033(7) 0.026(7) 0.048(10)
C48 0.150(14) 0.129(12) 0.065(7) -0.027(8) 0.043(8) -0.036(11)
C49 0.057(9) 0.156(13) 0.124(11) 0.066(10) -0.019(8) -0.030(9)
Zn2 0.0470(6) 0.0365(5) 0.0341(5) 0.0055(4) -0.0055(5) -0.0030(5)
Br2 0.0471(6) 0.0481(5) 0.0713(6) 0.0127(5) -0.0104(5) -0.0068(5)
B2 0.055(7) 0.035(6) 0.027(5) 0.001(4) -0.006(5) -0.011(5)
S5 0.0622(16) 0.0405(13) 0.0319(10) 0.0045(10) -0.0074(11) -0.0054(12)
N51 0.043(4) 0.040(4) 0.033(3) -0.015(3) -0.003(3) 0.003(4)
N52 0.044(4) 0.040(4) 0.031(3) -0.003(3) 0.000(4) 0.000(4)
C53 0.047(5) 0.047(5) 0.026(4) 0.004(4) -0.003(4) -0.014(5)
C54 0.067(7) 0.037(5) 0.045(5) 0.000(5) 0.003(5) 0.010(5)
C55 0.067(7) 0.034(5) 0.066(6) -0.018(5) -0.002(6) 0.005(5)
C56 0.060(7) 0.045(6) 0.048(5) -0.006(5) -0.003(5) 0.018(6)
C51 0.083(8) 0.041(5) 0.046(5) 0.003(4) -0.009(5) 0.002(6)
C50 0.077(8) 0.046(6) 0.060(6) -0.030(5) -0.019(6) 0.009(6)
C57 0.152(15) 0.074(9) 0.151(13) -0.046(9) -0.048(12) 0.050(10)
C58 0.120(12) 0.075(8) 0.118(10) -0.034(8) -0.045(9) -0.025(9)
C59 0.125(12) 0.108(11) 0.076(8) -0.054(8) -0.022(8) 0.005(9)
S6 0.0419(14) 0.0540(14) 0.0322(10) 0.0036(10) 0.0032(10) -0.0022(12)
N61 0.044(5) 0.043(4) 0.028(4) -0.003(3) 0.002(3) 0.002(4)
N62 0.038(5) 0.044(4) 0.028(3) 0.001(3) 0.001(3) 0.007(4)
C63 0.050(6) 0.038(5) 0.027(4) 0.000(4) 0.000(4) -0.004(4)
C64 0.049(6) 0.050(5) 0.033(4) 0.001(4) 0.010(4) -0.003(6)
C65 0.055(7) 0.053(6) 0.026(4) 0.004(4) -0.002(4) -0.005(6)
C66 0.038(6) 0.044(5) 0.045(5) -0.009(4) 0.003(4) 0.006(5)
C61 0.071(7) 0.078(7) 0.022(4) 0.004(4) -0.001(5) -0.015(6)
C60 0.049(6) 0.055(6) 0.043(5) -0.014(4) -0.011(5) 0.011(5)
C67 0.037(6) 0.123(10) 0.066(7) -0.021(7) 0.001(5) -0.005(7)
C68 0.051(6) 0.078(7) 0.050(5) -0.004(5) -0.014(5) -0.002(6)
C69 0.078(9) 0.075(8) 0.091(8) -0.015(7) -0.026(7) 0.023(7)
S7 0.0628(17) 0.0444(13) 0.0437(13) -0.0008(11) 0.0074(12) 0.0038(13)
N71 0.057(5) 0.038(5) 0.052(4) -0.001(3) 0.016(4) -0.010(4)
N72 0.052(5) 0.024(4) 0.032(3) -0.009(3) 0.008(3) -0.003(3)
C73 0.051(6) 0.054(6) 0.028(4) -0.005(4) 0.008(4) -0.010(5)
C74 0.058(7) 0.056(6) 0.042(5) -0.001(5) 0.005(5) -0.003(6)
C75 0.067(8) 0.076(8) 0.063(6) -0.007(6) 0.021(5) -0.021(7)
C76 0.085(9) 0.055(7) 0.053(6) -0.014(5) 0.017(6) -0.026(7)
C71 0.056(8) 0.102(10) 0.110(10) 0.005(8) 0.032(7) 0.018(8)
C70 0.117(11) 0.044(6) 0.087(8) -0.007(6) 0.046(8) -0.040(8)
C77 0.152(15) 0.034(6) 0.156(13) 0.022(8) 0.056(11) -0.005(8)
C78 0.160(14) 0.087(9) 0.096(9) -0.031(8) 0.018(10) -0.059(11)
C79 0.158(14) 0.075(8) 0.077(8) -0.012(7) 0.040(8) -0.050(9)
S8 0.0805(19) 0.0444(13) 0.0314(11) -0.0010(11) -0.0146(11) 0.0053(14)
N81 0.072(6) 0.039(4) 0.038(4) -0.001(3) -0.020(4) -0.001(4)
N82 0.064(5) 0.038(4) 0.028(4) -0.001(3) -0.006(4) -0.015(4)
C83 0.053(6) 0.031(5) 0.029(4) -0.008(4) 0.000(4) 0.012(4)
C84 0.043(6) 0.036(5) 0.037(4) -0.002(4) -0.012(4) 0.009(4)
C85 0.060(6) 0.041(5) 0.034(4) -0.003(4) -0.002(4) -0.013(5)
C86 0.064(7) 0.027(5) 0.035(4) 0.003(4) -0.002(5) -0.004(5)
C81 0.064(7) 0.073(7) 0.058(6) 0.000(5) -0.025(5) -0.027(6)
C80 0.103(9) 0.050(6) 0.039(5) 0.011(5) -0.025(6) -0.008(7)
C87 0.192(16) 0.061(7) 0.070(7) 0.030(6) -0.053(9) -0.048(9)
C88 0.152(14) 0.113(10) 0.044(6) 0.043(7) -0.034(7) -0.037(10)
C89 0.170(15) 0.039(7) 0.151(12) -0.005(7) -0.092(11) 0.027(8)

loop_
_atom_type_symbol
_atom_type_description
_atom_type_scat_dispersion_real
_atom_type_scat_dispersion_imag
_atom_type_scat_source
C C 0.0033 0.0016 'International Tables Vol C Tables 4.2.6.8 and 6.1.1.4'
H H 0.0000 0.0000 'International Tables Vol C Tables 4.2.6.8 and 6.1.1.4'
B B 0.0013 0.0007 'International Tables Vol C Tables 4.2.6.8 and 6.1.1.4'
Br Br -0.2901 2.4595 'International Tables Vol C Tables 4.2.6.8 and 6.1.1.4'
N N 0.0061 0.0033 'International Tables Vol C Tables 4.2.6.8 and 6.1.1.4'
S S 0.1246 0.1234 'International Tables Vol C Tables 4.2.6.8 and 6.1.1.4'
Zn Zn 0.2839 1.4301 'International Tables Vol C Tables 4.2.6.8 and 6.1.1.4'

loop_
_geom_angle_atom_site_label_1
_geom_angle_atom_site_label_2
_geom_angle_atom_site_label_3
_geom_angle
_geom_angle_site_symmetry_1
_geom_angle_site_symmetry_3
_geom_angle_publ_flag
H1 Zn1 Br1 175.2(12) . . yes
S1 Zn1 S2 118.11(9) . . yes
S1 Zn1 S4 113.68(9) . . yes
S2 Zn1 S4 117.18(9) . . yes
Br1 Zn1 S1 102.51(8) . . yes
Br1 Zn1 S2 95.75(7) . . yes
Br1 Zn1 S4 105.47(8) . . yes
H1 Zn1 S1 74.4(13) . . yes
H1 Zn1 S2 82.7(13) . . yes
H1 Zn1 S4 79.3(13) . . yes
N32 B1 N12 107.5(7) . . ?
N32 B1 N22 110.1(7) . . ?
N12 B1 N22 103.5(6) . . ?
N32 B1 H1 101(3) . . ?
N12 B1 H1 120(3) . . ?
N22 B1 H1 115(3) . . ?
C13 S1 Zn1 100.8(3) . . yes
C16 N11 N12 118.3(7) . . ?
C13 N12 N11 124.1(7) . . yes
C13 N12 B1 125.4(7) . . yes
N11 N12 B1 110.2(6) . . yes
N12 C13 C14 118.5(8) . . ?
N12 C13 S1 122.8(6) . . ?
C14 C13 S1 118.7(7) . . ?
C15 C14 C13 116.6(8) . . ?
C15 C14 C11 121.4(9) . . ?
C13 C14 C11 121.7(8) . . ?
C14 C15 C16 120.3(9) . . ?
C14 C15 H15 119.8 . . ?
C16 C15 H15 119.8 . . ?
N11 C16 C15 121.6(8) . . ?
N11 C16 C10 116.0(8) . . ?
C15 C16 C10 122.3(9) . . ?
C14 C11 H111 109.5 . . ?
C14 C11 H112 109.5 . . ?
H111 C11 H112 109.5 . . ?
C14 C11 H113 109.5 . . ?
H111 C11 H113 109.5 . . ?
H112 C11 H113 109.5 . . ?
C17 C10 C18 110.2(9) . . ?
C17 C10 C16 110.9(8) . . ?
C18 C10 C16 109.2(9) . . ?
C17 C10 C19 108.3(9) . . ?
C18 C10 C19 110.8(9) . . ?
C16 C10 C19 107.4(8) . . ?
C10 C17 H171 109.5 . . ?
C10 C17 H172 109.5 . . ?
H171 C17 H172 109.5 . . ?
C10 C17 H173 109.5 . . ?
H171 C17 H173 109.5 . . ?
H172 C17 H173 109.5 . . ?
C10 C18 H181 109.5 . . ?
C10 C18 H182 109.5 . . ?
H181 C18 H182 109.5 . . ?
C10 C18 H183 109.5 . . ?
H181 C18 H183 109.5 . . ?
H182 C18 H183 109.5 . . ?
C10 C19 H191 109.5 . . ?
C10 C19 H192 109.5 . . ?
H191 C19 H192 109.5 . . ?
C10 C19 H193 109.5 . . ?
H191 C19 H193 109.5 . . ?
H192 C19 H193 109.5 . . ?
C23 S2 Zn1 119.4(3) . . yes
C26 N21 N22 118.2(7) . . ?
C23 N22 N21 123.7(6) . . yes
C23 N22 B1 122.3(7) . . yes
N21 N22 B1 113.8(6) . . yes
N22 C23 C24 118.4(7) . . ?
N22 C23 S2 123.1(6) . . ?
C24 C23 S2 118.4(6) . . ?
C25 C24 C23 117.6(7) . . ?
C25 C24 C21 123.2(7) . . ?
C23 C24 C21 119.2(8) . . ?
C24 C25 C26 119.3(7) . . ?
C24 C25 H25 120.4 . . ?
C26 C25 H25 120.4 . . ?
N21 C26 C25 122.8(7) . . ?
N21 C26 C20 117.4(8) . . ?
C25 C26 C20 119.8(7) . . ?
C24 C21 H211 109.5 . . ?
C24 C21 H212 109.5 . . ?
H211 C21 H212 109.5 . . ?
C24 C21 H213 109.5 . . ?
H211 C21 H213 109.5 . . ?
H212 C21 H213 109.5 . . ?
C29 C20 C27 110.3(8) . . ?
C29 C20 C26 109.3(8) . . ?
C27 C20 C26 111.5(7) . . ?
C29 C20 C28 108.6(7) . . ?
C27 C20 C28 107.8(8) . . ?
C26 C20 C28 109.4(7) . . ?
C20 C27 H271 109.5 . . ?
C20 C27 H272 109.5 . . ?
H271 C27 H272 109.5 . . ?
C20 C27 H273 109.5 . . ?
H271 C27 H273 109.5 . . ?
H272 C27 H273 109.5 . . ?
C20 C28 H281 109.5 . . ?
C20 C28 H282 109.5 . . ?
H281 C28 H282 109.5 . . ?
C20 C28 H283 109.5 . . ?
H281 C28 H283 109.5 . . ?
H282 C28 H283 109.5 . . ?
C20 C29 H291 109.5 . . ?
C20 C29 H292 109.5 . . ?
H291 C29 H292 109.5 . . ?
C20 C29 H293 109.5 . . ?
H291 C29 H293 109.5 . . ?
H292 C29 H293 109.5 . . ?
C36 N31 N32 118.5(8) . . ?
N31 N32 C33 125.3(7) . . yes
N31 N32 B1 113.5(7) . . yes
C33 N32 B1 120.9(7) . . yes
N32 C33 C34 115.3(8) . . ?
N32 C33 S3 123.1(6) . . ?
C34 C33 S3 121.6(8) . . ?
C35 C34 C33 119.8(9) . . ?
C35 C34 C31 120.3(9) . . ?
C33 C34 C31 119.9(9) . . ?
C36 C35 C34 118.5(9) . . ?
C36 C35 H35 120.7 . . ?
C34 C35 H35 120.7 . . ?
N31 C36 C35 122.2(9) . . ?
N31 C36 C30 117.6(10) . . ?
C35 C36 C30 120.1(10) . . ?
C34 C31 H311 109.5 . . ?
C34 C31 H312 109.5 . . ?
H311 C31 H312 109.5 . . ?
C34 C31 H313 109.5 . . ?
H311 C31 H313 109.5 . . ?
H312 C31 H313 109.5 . . ?
C38 C30 C37 112.1(12) . . ?
C38 C30 C36 108.4(12) . . ?
C37 C30 C36 110.0(10) . . ?
C38 C30 C39 111.0(10) . . ?
C37 C30 C39 109.5(12) . . ?
C36 C30 C39 105.6(9) . . ?
C30 C37 H371 109.5 . . ?
C30 C37 H372 109.5 . . ?
H371 C37 H372 109.5 . . ?
C30 C37 H373 109.5 . . ?
H371 C37 H373 109.5 . . ?
H372 C37 H373 109.5 . . ?
C30 C38 H381 109.5 . . ?
C30 C38 H382 109.5 . . ?
H381 C38 H382 109.5 . . ?
C30 C38 H383 109.5 . . ?
H381 C38 H383 109.5 . . ?
H382 C38 H383 109.5 . . ?
C30 C39 H391 109.5 . . ?
C30 C39 H392 109.5 . . ?
H391 C39 H392 109.5 . . ?
C30 C39 H393 109.5 . . ?
H391 C39 H393 109.5 . . ?
H392 C39 H393 109.5 . . ?
C43 S4 Zn1 100.8(3) . . yes
C46 N41 N42 116.4(7) . . ?
C43 N42 N41 126.2(6) . . ?
C43 N42 H42 127(2) . . ?
N41 N42 H42 107(2) . . ?
N42 C43 C44 118.1(7) . . ?
N42 C43 S4 118.3(7) . . ?
C44 C43 S4 123.6(7) . . ?
C45 C44 C43 115.3(8) . . ?
C45 C44 C41 123.7(9) . . ?
C43 C44 C41 120.7(9) . . ?
C44 C45 C46 122.3(9) . . ?
C44 C45 H45 118.8 . . ?
C46 C45 H45 118.8 . . ?
N41 C46 C45 121.6(8) . . ?
N41 C46 C40 115.4(8) . . ?
C45 C46 C40 122.9(9) . . ?
C44 C41 H411 109.5 . . ?
C44 C41 H412 109.5 . . ?
H411 C41 H412 109.5 . . ?
C44 C41 H413 109.5 . . ?
H411 C41 H413 109.5 . . ?
H412 C41 H413 109.5 . . ?
C49 C40 C46 111.1(8) . . ?
C49 C40 C48 112.4(11) . . ?
C46 C40 C48 107.5(9) . . ?
C49 C40 C47 107.5(10) . . ?
C46 C40 C47 111.4(8) . . ?
C48 C40 C47 106.8(9) . . ?
C40 C47 H471 109.5 . . ?
C40 C47 H472 109.5 . . ?
H471 C47 H472 109.5 . . ?
C40 C47 H473 109.5 . . ?
H471 C47 H473 109.5 . . ?
H472 C47 H473 109.5 . . ?
C40 C48 H481 109.5 . . ?
C40 C48 H482 109.5 . . ?
H481 C48 H482 109.5 . . ?
C40 C48 H483 109.5 . . ?
H481 C48 H483 109.5 . . ?
H482 C48 H483 109.5 . . ?
C40 C49 H491 109.5 . . ?
C40 C49 H492 109.5 . . ?
H491 C49 H492 109.5 . . ?
C40 C49 H493 109.5 . . ?
H491 C49 H493 109.5 . . ?
H492 C49 H493 109.5 . . ?
H2 Zn2 Br2 175.7(12) . . yes
S5 Zn2 S6 118.46(9) . . yes
S5 Zn2 S8 112.54(8) . . yes
S6 Zn2 S8 118.49(9) . . yes
Br2 Zn2 S5 104.13(7) . . yes
Br2 Zn2 S6 95.31(7) . . yes
Br2 Zn2 S8 103.55(8) . . yes
H2 Zn2 S5 77.0(13) . . yes
H2 Zn2 S6 80.5(13) . . yes
H2 Zn2 S8 79.7(13) . . yes
N62 B2 N52 107.0(7) . . ?
N62 B2 N72 110.0(7) . . ?
N52 B2 N72 107.7(7) . . ?
N62 B2 H2 110(3) . . ?
N52 B2 H2 121(3) . . ?
N72 B2 H2 101(3) . . ?
C53 S5 Zn2 101.5(3) . . yes
C56 N51 N52 116.5(7) . . ?
C53 N52 N51 124.6(7) . . yes
C53 N52 B2 126.8(7) . . yes
N51 N52 B2 108.5(6) . . yes
N52 C53 C54 118.8(7) . . ?
N52 C53 S5 123.4(7) . . ?
C54 C53 S5 117.7(7) . . ?
C55 C54 C53 115.8(8) . . ?
C55 C54 C51 123.0(8) . . ?
C53 C54 C51 121.2(8) . . ?
C54 C55 C56 120.4(8) . . ?
C54 C55 H55 119.8 . . ?
C56 C55 H55 119.8 . . ?
N51 C56 C55 123.6(8) . . ?
N51 C56 C50 113.8(8) . . ?
C55 C56 C50 122.6(8) . . ?
C54 C51 H511 109.5 . . ?
C54 C51 H512 109.5 . . ?
H511 C51 H512 109.5 . . ?
C54 C51 H513 109.5 . . ?
H511 C51 H513 109.5 . . ?
H512 C51 H513 109.5 . . ?
C57 C50 C58 110.7(11) . . ?
C57 C50 C59 109.5(11) . . ?
C58 C50 C59 107.3(10) . . ?
C57 C50 C56 113.2(8) . . ?
C58 C50 C56 110.8(9) . . ?
C59 C50 C56 105.1(9) . . ?
C50 C57 H571 109.5 . . ?
C50 C57 H572 109.5 . . ?
H571 C57 H572 109.5 . . ?
C50 C57 H573 109.5 . . ?
H571 C57 H573 109.5 . . ?
H572 C57 H573 109.5 . . ?
C50 C58 H581 109.5 . . ?
C50 C58 H582 109.5 . . ?
H581 C58 H582 109.5 . . ?
C50 C58 H583 109.5 . . ?
H581 C58 H583 109.5 . . ?
H582 C58 H583 109.5 . . ?
C50 C59 H591 109.5 . . ?
C50 C59 H592 109.5 . . ?
H591 C59 H592 109.5 . . ?
C50 C59 H593 109.5 . . ?
H591 C59 H593 109.5 . . ?
H592 C59 H593 109.5 . . ?
C63 S6 Zn2 118.4(3) . . yes
C66 N61 N62 119.2(7) . . ?
N61 N62 C63 124.5(6) . . yes
N61 N62 B2 114.9(7) . . yes
C63 N62 B2 120.3(7) . . yes
N62 C63 C64 115.5(8) . . ?
N62 C63 S6 125.2(6) . . ?
C64 C63 S6 119.2(7) . . ?
C65 C64 C63 117.9(8) . . ?
C65 C64 C61 123.8(7) . . ?
C63 C64 C61 118.3(8) . . ?
C64 C65 C66 120.7(7) . . ?
C64 C65 H65 119.6 . . ?
C66 C65 H65 119.6 . . ?
N61 C66 C65 122.1(8) . . ?
N61 C66 C60 117.9(8) . . ?
C65 C66 C60 120.0(8) . . ?
C64 C61 H611 109.5 . . ?
C64 C61 H612 109.5 . . ?
H611 C61 H612 109.5 . . ?
C64 C61 H613 109.5 . . ?
H611 C61 H613 109.5 . . ?
H612 C61 H613 109.5 . . ?
C68 C60 C67 109.1(9) . . ?
C68 C60 C69 109.5(8) . . ?
C67 C60 C69 110.4(9) . . ?
C68 C60 C66 110.7(8) . . ?
C67 C60 C66 109.6(7) . . ?
C69 C60 C66 107.5(8) . . ?
C60 C67 H671 109.5 . . ?
C60 C67 H672 109.5 . . ?
H671 C67 H672 109.5 . . ?
C60 C67 H673 109.5 . . ?
H671 C67 H673 109.5 . . ?
H672 C67 H673 109.5 . . ?
C60 C68 H681 109.5 . . ?
C60 C68 H682 109.5 . . ?
H681 C68 H682 109.5 . . ?
C60 C68 H683 109.5 . . ?
H681 C68 H683 109.5 . . ?
H682 C68 H683 109.5 . . ?
C60 C69 H691 109.5 . . ?
C60 C69 H692 109.5 . . ?
H691 C69 H692 109.5 . . ?
C60 C69 H693 109.5 . . ?
H691 C69 H693 109.5 . . ?
H692 C69 H693 109.5 . . ?
C76 N71 N72 117.4(8) . . ?
C73 N72 N71 124.2(7) . . yes
C73 N72 B2 121.5(7) . . yes
N71 N72 B2 114.3(7) . . yes
N72 C73 C74 118.0(8) . . ?
N72 C73 S7 122.5(6) . . ?
C74 C73 S7 119.5(8) . . ?
C75 C74 C73 118.1(10) . . ?
C75 C74 C71 122.4(10) . . ?
C73 C74 C71 119.3(9) . . ?
C74 C75 C76 120.2(10) . . ?
C74 C75 H75 119.9 . . ?
C76 C75 H75 119.9 . . ?
N71 C76 C75 121.9(9) . . ?
N71 C76 C70 116.2(10) . . ?
C75 C76 C70 121.9(10) . . ?
C74 C71 H711 109.5 . . ?
C74 C71 H712 109.5 . . ?
H711 C71 H712 109.5 . . ?
C74 C71 H713 109.5 . . ?
H711 C71 H713 109.5 . . ?
H712 C71 H713 109.5 . . ?
C77 C70 C76 111.6(10) . . ?
C77 C70 C79 108.8(12) . . ?
C76 C70 C79 108.5(8) . . ?
C77 C70 C78 109.9(11) . . ?
C76 C70 C78 107.3(11) . . ?
C79 C70 C78 110.6(10) . . ?
C70 C77 H771 109.5 . . ?
C70 C77 H772 109.5 . . ?
H771 C77 H772 109.5 . . ?
C70 C77 H773 109.5 . . ?
H771 C77 H773 109.5 . . ?
H772 C77 H773 109.5 . . ?
C70 C78 H781 109.5 . . ?
C70 C78 H782 109.5 . . ?
H781 C78 H782 109.5 . . ?
C70 C78 H783 109.5 . . ?
H781 C78 H783 109.5 . . ?
H782 C78 H783 109.5 . . ?
C70 C79 H791 109.5 . . ?
C70 C79 H792 109.5 . . ?
H791 C79 H792 109.5 . . ?
C70 C79 H793 109.5 . . ?
H791 C79 H793 109.5 . . ?
H792 C79 H793 109.5 . . ?
C83 S8 Zn2 101.5(3) . . yes
C86 N81 N82 115.2(7) . . ?
C83 N82 N81 127.7(6) . . ?
C83 N82 H82 130(3) . . ?
N81 N82 H82 102(3) . . ?
N82 C83 C84 116.3(7) . . ?
N82 C83 S8 119.1(6) . . ?
C84 C83 S8 124.4(6) . . ?
C85 C84 C83 117.0(8) . . ?
C85 C84 C81 123.0(8) . . ?
C83 C84 C81 120.0(7) . . ?
C84 C85 C86 122.3(8) . . ?
C84 C85 H85 118.9 . . ?
C86 C85 H85 118.9 . . ?
N81 C86 C85 121.3(8) . . ?
N81 C86 C80 115.1(8) . . ?
C85 C86 C80 123.6(8) . . ?
C84 C81 H811 109.5 . . ?
C84 C81 H812 109.5 . . ?
H811 C81 H812 109.5 . . ?
C84 C81 H813 109.5 . . ?
H811 C81 H813 109.5 . . ?
H812 C81 H813 109.5 . . ?
C87 C80 C86 113.5(8) . . ?
C87 C80 C88 111.5(10) . . ?
C86 C80 C88 105.5(9) . . ?
C87 C80 C89 112.2(10) . . ?
C86 C80 C89 107.5(8) . . ?
C88 C80 C89 106.1(10) . . ?
C80 C87 H871 109.5 . . ?
C80 C87 H872 109.5 . . ?
H871 C87 H872 109.5 . . ?
C80 C87 H873 109.5 . . ?
H871 C87 H873 109.5 . . ?
H872 C87 H873 109.5 . . ?
C80 C88 H881 109.5 . . ?
C80 C88 H882 109.5 . . ?
H881 C88 H882 109.5 . . ?
C80 C88 H883 109.5 . . ?
H881 C88 H883 109.5 . . ?
H882 C88 H883 109.5 . . ?
C80 C89 H891 109.5 . . ?
C80 C89 H892 109.5 . . ?
H891 C89 H892 109.5 . . ?
C80 C89 H893 109.5 . . ?
H891 C89 H893 109.5 . . ?
H892 C89 H893 109.5 . . ?

loop_
_geom_bond_atom_site_label_1
_geom_bond_atom_site_label_2
_geom_bond_distance
_geom_bond_site_symmetry_2
_geom_bond_publ_flag
Zn1 S1 2.337(2) . yes
Zn1 S2 2.352(2) . yes
Zn1 S4 2.367(3) . yes
Zn1 Br1 2.4250(13) . yes
Zn1 H1 2.45(5) . yes
B1 N32 1.569(11) . ?
B1 N12 1.580(12) . ?
B1 N22 1.606(11) . ?
B1 H1 1.17(6) . ?
S1 C13 1.712(9) . ?
N11 C16 1.313(11) . ?
N11 N12 1.355(9) . ?
N12 C13 1.351(10) . ?
C13 C14 1.423(12) . ?
C14 C15 1.386(12) . ?
C14 C11 1.508(12) . ?
C15 C16 1.410(12) . ?
C15 H15 0.95 . ?
C16 C10 1.531(12) . ?
C11 H111 0.98 . ?
C11 H112 0.98 . ?
C11 H113 0.98 . ?
C10 C17 1.510(13) . ?
C10 C18 1.516(15) . ?
C10 C19 1.549(15) . ?
C17 H171 0.98 . ?
C17 H172 0.98 . ?
C17 H173 0.98 . ?
C18 H181 0.98 . ?
C18 H182 0.98 . ?
C18 H183 0.98 . ?
C19 H191 0.98 . ?
C19 H192 0.98 . ?
C19 H193 0.98 . ?
S2 C23 1.730(8) . ?
N21 C26 1.297(10) . ?
N21 N22 1.365(9) . ?
N22 C23 1.345(10) . ?
C23 C24 1.435(10) . ?
C24 C25 1.364(11) . ?
C24 C21 1.504(12) . ?
C25 C26 1.417(11) . ?
C25 H25 0.95 . ?
C26 C20 1.524(12) . ?
C21 H211 0.98 . ?
C21 H212 0.98 . ?
C21 H213 0.98 . ?
C20 C29 1.489(14) . ?
C20 C27 1.519(13) . ?
C20 C28 1.556(12) . ?
C27 H271 0.98 . ?
C27 H272 0.98 . ?
C27 H273 0.98 . ?
C28 H281 0.98 . ?
C28 H282 0.98 . ?
C28 H283 0.98 . ?
C29 H291 0.98 . ?
C29 H292 0.98 . ?
C29 H293 0.98 . ?
S3 C33 1.662(9) . ?
N31 C36 1.318(12) . ?
N31 N32 1.352(9) . ?
N32 C33 1.360(10) . ?
C33 C34 1.427(12) . ?
C34 C35 1.395(15) . ?
C34 C31 1.507(14) . ?
C35 C36 1.391(14) . ?
C35 H35 0.95 . ?
C36 C30 1.550(15) . ?
C31 H311 0.98 . ?
C31 H312 0.98 . ?
C31 H313 0.98 . ?
C30 C38 1.473(18) . ?
C30 C37 1.487(18) . ?
C30 C39 1.560(15) . ?
C37 H371 0.98 . ?
C37 H372 0.98 . ?
C37 H373 0.98 . ?
C38 H381 0.98 . ?
C38 H382 0.98 . ?
C38 H383 0.98 . ?
C39 H391 0.98 . ?
C39 H392 0.98 . ?
C39 H393 0.98 . ?
S4 C43 1.729(9) . ?
N41 C46 1.299(11) . ?
N41 N42 1.371(9) . ?
N42 C43 1.341(10) . ?
N42 H42 0.88 . ?
C43 C44 1.420(12) . ?
C44 C45 1.383(12) . ?
C44 C41 1.503(12) . ?
C45 C46 1.400(12) . ?
C45 H45 0.95 . ?
C46 C40 1.506(12) . ?
C41 H411 0.98 . ?
C41 H412 0.98 . ?
C41 H413 0.98 . ?
C40 C49 1.489(15) . ?
C40 C48 1.510(15) . ?
C40 C47 1.571(15) . ?
C47 H471 0.98 . ?
C47 H472 0.98 . ?
C47 H473 0.98 . ?
C48 H481 0.98 . ?
C48 H482 0.98 . ?
C48 H483 0.98 . ?
C49 H491 0.98 . ?
C49 H492 0.98 . ?
C49 H493 0.98 . ?
Zn2 S5 2.341(2) . yes
Zn2 S6 2.348(2) . yes
Zn2 S8 2.375(3) . yes
Zn2 Br2 2.4293(14) . yes
Zn2 H2 2.40(6) . yes
B2 N62 1.562(11) . ?
B2 N52 1.568(12) . ?
B2 N72 1.580(13) . ?
B2 H2 1.18(5) . ?
S5 C53 1.729(8) . ?
N51 C56 1.319(10) . ?
N51 N52 1.365(8) . ?
N52 C53 1.321(10) . ?
C53 C54 1.455(12) . ?
C54 C55 1.373(12) . ?
C54 C51 1.481(12) . ?
C55 C56 1.379(12) . ?
C55 H55 0.95 . ?
C56 C50 1.534(12) . ?
C51 H511 0.98 . ?
C51 H512 0.98 . ?
C51 H513 0.98 . ?
C50 C57 1.501(15) . ?
C50 C58 1.508(15) . ?
C50 C59 1.527(16) . ?
C57 H571 0.98 . ?
C57 H572 0.98 . ?
C57 H573 0.98 . ?
C58 H581 0.98 . ?
C58 H582 0.98 . ?
C58 H583 0.98 . ?
C59 H591 0.98 . ?
C59 H592 0.98 . ?
C59 H593 0.98 . ?
S6 C63 1.695(9) . ?
N61 C66 1.286(10) . ?
N61 N62 1.354(9) . ?
N62 C63 1.362(10) . ?
C63 C64 1.471(11) . ?
C64 C65 1.350(12) . ?
C64 C61 1.502(12) . ?
C65 C66 1.397(12) . ?
C65 H65 0.95 . ?
C66 C60 1.540(13) . ?
C61 H611 0.98 . ?
C61 H612 0.98 . ?
C61 H613 0.98 . ?
C60 C68 1.519(12) . ?
C60 C67 1.520(13) . ?
C60 C69 1.525(14) . ?
C67 H671 0.98 . ?
C67 H672 0.98 . ?
C67 H673 0.98 . ?
C68 H681 0.98 . ?
C68 H682 0.98 . ?
C68 H683 0.98 . ?
C69 H691 0.98 . ?
C69 H692 0.98 . ?
C69 H693 0.98 . ?
S7 C73 1.692(9) . ?
N71 C76 1.318(13) . ?
N71 N72 1.357(9) . ?
N72 C73 1.343(11) . ?
C73 C74 1.429(13) . ?
C74 C75 1.335(14) . ?
C74 C71 1.501(14) . ?
C75 C76 1.412(15) . ?
C75 H75 0.95 . ?
C76 C70 1.540(14) . ?
C71 H711 0.98 . ?
C71 H712 0.98 . ?
C71 H713 0.98 . ?
C70 C77 1.485(17) . ?
C70 C79 1.554(14) . ?
C70 C78 1.561(17) . ?
C77 H771 0.98 . ?
C77 H772 0.98 . ?
C77 H773 0.98 . ?
C78 H781 0.98 . ?
C78 H782 0.98 . ?
C78 H783 0.98 . ?
C79 H791 0.98 . ?
C79 H792 0.98 . ?
C79 H793 0.98 . ?
S8 C83 1.720(8) . ?
N81 C86 1.312(10) . ?
N81 N82 1.369(8) . ?
N82 C83 1.333(10) . ?
N82 H82 0.88 . ?
C83 C84 1.413(11) . ?
C84 C85 1.358(11) . ?
C84 C81 1.523(12) . ?
C85 C86 1.397(12) . ?
C85 H85 0.95 . ?
C86 C80 1.521(11) . ?
C81 H811 0.98 . ?
C81 H812 0.98 . ?
C81 H813 0.98 . ?
C80 C87 1.457(14) . ?
C80 C88 1.544(17) . ?
C80 C89 1.547(15) . ?
C87 H871 0.98 . ?
C87 H872 0.98 . ?
C87 H873 0.98 . ?
C88 H881 0.98 . ?
C88 H882 0.98 . ?
C88 H883 0.98 . ?
C89 H891 0.98 . ?
C89 H892 0.98 . ?
C89 H893 0.98 . ?

loop_
_geom_hbond_atom_site_label_D
_geom_hbond_atom_site_label_H
_geom_hbond_atom_site_label_A
_geom_hbond_distance_DH
_geom_hbond_distance_HA
_geom_hbond_distance_DA
_geom_hbond_angle_DHA
_geom_hbond_site_symmetry_A
N42 H42 S3 0.88 2.322(10) 3.067(6) 142.4(11) .
N82 H82 S7 0.88 2.309(15) 3.101(6) 150(2) .

loop_
_geom_torsion_atom_site_label_1
_geom_torsion_atom_site_label_2
_geom_torsion_atom_site_label_3
_geom_torsion_atom_site_label_4
_geom_torsion
_geom_torsion_site_symmetry_1
_geom_torsion_site_symmetry_2
_geom_torsion_site_symmetry_3
_geom_torsion_site_symmetry_4
C16 N11 N12 C13 -3.2(11) . . . .
C16 N11 N12 B1 170.7(7) . . . .
N32 B1 N12 C13 98.7(9) . . . .
N22 B1 N12 C13 -144.7(7) . . . .
N32 B1 N12 N11 -75.1(7) . . . .
N22 B1 N12 N11 41.4(8) . . . .
N11 N12 C13 C14 8.5(12) . . . .
B1 N12 C13 C14 -164.6(8) . . . .
N11 N12 C13 S1 -172.7(6) . . . .
B1 N12 C13 S1 14.3(11) . . . .
Zn1 S1 C13 N12 42.0(7) . . . .
Zn1 S1 C13 C14 -139.1(7) . . . .
N12 C13 C14 C15 -8.5(13) . . . .
S1 C13 C14 C15 172.6(7) . . . .
N12 C13 C14 C11 178.2(8) . . . .
S1 C13 C14 C11 -0.7(12) . . . .
C13 C14 C15 C16 4.2(14) . . . .
C11 C14 C15 C16 177.5(9) . . . .
N12 N11 C16 C15 -1.6(13) . . . .
N12 N11 C16 C10 174.5(7) . . . .
C14 C15 C16 N11 0.9(14) . . . .
C14 C15 C16 C10 -175.0(9) . . . .
N11 C16 C10 C17 9.7(13) . . . .
C15 C16 C10 C17 -174.2(10) . . . .
N11 C16 C10 C18 131.4(9) . . . .
C15 C16 C10 C18 -52.5(13) . . . .
N11 C16 C10 C19 -108.4(10) . . . .
C15 C16 C10 C19 67.7(12) . . . .
C26 N21 N22 C23 1.0(12) . . . .
C26 N21 N22 B1 175.4(7) . . . .
N32 B1 N22 C23 -175.3(7) . . . .
N12 B1 N22 C23 70.0(9) . . . .
N32 B1 N22 N21 10.3(10) . . . .
N12 B1 N22 N21 -104.4(7) . . . .
N21 N22 C23 C24 0.8(12) . . . .
B1 N22 C23 C24 -173.1(7) . . . .
N21 N22 C23 S2 176.9(6) . . . .
B1 N22 C23 S2 3.0(11) . . . .
Zn1 S2 C23 N22 18.4(8) . . . .
Zn1 S2 C23 C24 -165.5(5) . . . .
N22 C23 C24 C25 -1.8(12) . . . .
S2 C23 C24 C25 -178.1(7) . . . .
N22 C23 C24 C21 178.5(8) . . . .
S2 C23 C24 C21 2.2(11) . . . .
C23 C24 C25 C26 1.1(13) . . . .
C21 C24 C25 C26 -179.2(8) . . . .
N22 N21 C26 C25 -1.8(13) . . . .
N22 N21 C26 C20 176.6(7) . . . .
C24 C25 C26 N21 0.7(14) . . . .
C24 C25 C26 C20 -177.7(8) . . . .
N21 C26 C20 C29 -123.6(9) . . . .
C25 C26 C20 C29 54.9(11) . . . .
N21 C26 C20 C27 -1.5(12) . . . .
C25 C26 C20 C27 177.0(8) . . . .
N21 C26 C20 C28 117.6(9) . . . .
C25 C26 C20 C28 -63.9(11) . . . .
C36 N31 N32 C33 -2.7(13) . . . .
C36 N31 N32 B1 -176.1(8) . . . .
N12 B1 N32 N31 -4.1(9) . . . .
N22 B1 N32 N31 -116.2(8) . . . .
N12 B1 N32 C33 -177.8(6) . . . .
N22 B1 N32 C33 70.1(9) . . . .
N31 N32 C33 C34 6.8(12) . . . .
B1 N32 C33 C34 179.7(7) . . . .
N31 N32 C33 S3 -174.5(6) . . . .
B1 N32 C33 S3 -1.6(11) . . . .
N32 C33 C34 C35 -5.6(12) . . . .
S3 C33 C34 C35 175.7(7) . . . .
N32 C33 C34 C31 175.9(8) . . . .
S3 C33 C34 C31 -2.8(12) . . . .
C33 C34 C35 C36 0.8(14) . . . .
C31 C34 C35 C36 179.3(9) . . . .
N32 N31 C36 C35 -2.9(15) . . . .
N32 N31 C36 C30 179.8(9) . . . .
C34 C35 C36 N31 3.6(15) . . . .
C34 C35 C36 C30 -179.1(10) . . . .
N31 C36 C30 C38 114.6(12) . . . .
C35 C36 C30 C38 -62.8(13) . . . .
N31 C36 C30 C37 -8.3(16) . . . .
C35 C36 C30 C37 174.3(11) . . . .
N31 C36 C30 C39 -126.4(11) . . . .
C35 C36 C30 C39 56.3(15) . . . .
C46 N41 N42 C43 0.3(11) . . . .
N41 N42 C43 C44 0.1(12) . . . .
N41 N42 C43 S4 179.2(6) . . . .
Zn1 S4 C43 N42 -64.7(6) . . . .
Zn1 S4 C43 C44 114.4(7) . . . .
N42 C43 C44 C45 -2.5(12) . . . .
S4 C43 C44 C45 178.4(7) . . . .
N42 C43 C44 C41 -175.4(8) . . . .
S4 C43 C44 C41 5.5(13) . . . .
C43 C44 C45 C46 4.6(13) . . . .
C41 C44 C45 C46 177.3(9) . . . .
N42 N41 C46 C45 1.8(12) . . . .
N42 N41 C46 C40 -179.8(7) . . . .
C44 C45 C46 N41 -4.5(14) . . . .
C44 C45 C46 C40 177.2(9) . . . .
N41 C46 C40 C49 -135.3(10) . . . .
C45 C46 C40 C49 43.2(13) . . . .
N41 C46 C40 C48 101.4(11) . . . .
C45 C46 C40 C48 -80.2(12) . . . .
N41 C46 C40 C47 -15.4(12) . . . .
C45 C46 C40 C47 163.0(9) . . . .
C56 N51 N52 C53 -2.5(12) . . . .
C56 N51 N52 B2 173.4(8) . . . .
N62 B2 N52 C53 -144.3(8) . . . .
N72 B2 N52 C53 97.5(9) . . . .
N62 B2 N52 N51 39.9(9) . . . .
N72 B2 N52 N51 -78.3(7) . . . .
N51 N52 C53 C54 6.5(12) . . . .
B2 N52 C53 C54 -168.6(8) . . . .
N51 N52 C53 S5 -170.3(6) . . . .
B2 N52 C53 S5 14.6(12) . . . .
Zn2 S5 C53 N52 39.4(7) . . . .
Zn2 S5 C53 C54 -137.4(6) . . . .
N52 C53 C54 C55 -4.7(12) . . . .
S5 C53 C54 C55 172.3(7) . . . .
N52 C53 C54 C51 174.1(8) . . . .
S5 C53 C54 C51 -8.9(12) . . . .
C53 C54 C55 C56 -0.6(14) . . . .
C51 C54 C55 C56 -179.5(10) . . . .
N52 N51 C56 C55 -3.5(13) . . . .
N52 N51 C56 C50 175.6(8) . . . .
C54 C55 C56 N51 4.9(16) . . . .
C54 C55 C56 C50 -174.1(10) . . . .
N51 C56 C50 C57 11.6(14) . . . .
C55 C56 C50 C57 -169.3(11) . . . .
N51 C56 C50 C58 136.6(10) . . . .
C55 C56 C50 C58 -44.3(14) . . . .
N51 C56 C50 C59 -107.8(10) . . . .
C55 C56 C50 C59 71.3(13) . . . .
C66 N61 N62 C63 1.9(12) . . . .
C66 N61 N62 B2 175.9(7) . . . .
N52 B2 N62 N61 -102.8(8) . . . .
N72 B2 N62 N61 13.9(10) . . . .
N52 B2 N62 C63 71.5(9) . . . .
N72 B2 N62 C63 -171.8(7) . . . .
N61 N62 C63 C64 -2.5(12) . . . .
B2 N62 C63 C64 -176.2(7) . . . .
N61 N62 C63 S6 176.4(6) . . . .
B2 N62 C63 S6 2.7(11) . . . .
Zn2 S6 C63 N62 19.2(8) . . . .
Zn2 S6 C63 C64 -161.9(5) . . . .
N62 C63 C64 C65 2.7(12) . . . .
S6 C63 C64 C65 -176.3(7) . . . .
N62 C63 C64 C61 -179.3(8) . . . .
S6 C63 C64 C61 1.7(11) . . . .
C63 C64 C65 C66 -2.4(13) . . . .
C61 C64 C65 C66 179.8(8) . . . .
N62 N61 C66 C65 -1.4(13) . . . .
N62 N61 C66 C60 178.9(7) . . . .
C64 C65 C66 N61 1.8(14) . . . .
C64 C65 C66 C60 -178.5(8) . . . .
N61 C66 C60 C68 117.9(9) . . . .
C65 C66 C60 C68 -61.8(11) . . . .
N61 C66 C60 C67 -2.5(12) . . . .
C65 C66 C60 C67 177.8(9) . . . .
N61 C66 C60 C69 -122.5(9) . . . .
C65 C66 C60 C69 57.8(11) . . . .
C76 N71 N72 C73 -2.3(12) . . . .
C76 N71 N72 B2 -179.4(8) . . . .
N62 B2 N72 C73 67.1(9) . . . .
N52 B2 N72 C73 -176.7(7) . . . .
N62 B2 N72 N71 -115.8(7) . . . .
N52 B2 N72 N71 0.5(9) . . . .
N71 N72 C73 C74 4.2(12) . . . .
B2 N72 C73 C74 -178.9(7) . . . .
N71 N72 C73 S7 -176.4(6) . . . .
B2 N72 C73 S7 0.5(10) . . . .
N72 C73 C74 C75 -2.5(12) . . . .
S7 C73 C74 C75 178.1(7) . . . .
N72 C73 C74 C71 172.8(9) . . . .
S7 C73 C74 C71 -6.6(12) . . . .
C73 C74 C75 C76 -0.8(14) . . . .
C71 C74 C75 C76 -175.9(10) . . . .
N72 N71 C76 C75 -1.2(14) . . . .
N72 N71 C76 C70 179.0(8) . . . .
C74 C75 C76 N71 2.7(16) . . . .
C74 C75 C76 C70 -177.5(10) . . . .
N71 C76 C70 C77 -4.9(15) . . . .
C75 C76 C70 C77 175.4(11) . . . .
N71 C76 C70 C79 -124.8(11) . . . .
C75 C76 C70 C79 55.4(15) . . . .
N71 C76 C70 C78 115.6(11) . . . .
C75 C76 C70 C78 -64.2(12) . . . .
C86 N81 N82 C83 1.2(11) . . . .
N81 N82 C83 C84 -4.3(11) . . . .
N81 N82 C83 S8 179.2(6) . . . .
Zn2 S8 C83 N82 -59.0(6) . . . .
Zn2 S8 C83 C84 124.8(7) . . . .
N82 C83 C84 C85 4.0(11) . . . .
S8 C83 C84 C85 -179.8(7) . . . .
N82 C83 C84 C81 -175.8(8) . . . .
S8 C83 C84 C81 0.5(12) . . . .
C83 C84 C85 C86 -1.0(13) . . . .
C81 C84 C85 C86 178.7(9) . . . .
N82 N81 C86 C85 2.2(12) . . . .
N82 N81 C86 C80 -179.1(8) . . . .
C84 C85 C86 N81 -2.2(14) . . . .
C84 C85 C86 C80 179.1(9) . . . .
N81 C86 C80 C87 9.4(14) . . . .
C85 C86 C80 C87 -171.8(10) . . . .
N81 C86 C80 C88 131.9(9) . . . .
C85 C86 C80 C88 -49.4(12) . . . .
N81 C86 C80 C89 -115.2(10) . . . .
C85 C86 C80 C89 63.5(13) . . . .
